data_7211804
loop_
_publ_author_name
'Saha, Binoy K.'
'Bhattacharya, Suman'

_publ_section_title
;
 Hydrogen-bond networks in the binary complexes of trigonal molecules with
 4,4&#x2032;-bipyridine
;
_journal_issue 8
_journal_name_full CrystEngComm
_journal_page_first 2369
_journal_paper_doi 10.1039/b915005f
_journal_volume 12
_journal_year 2010
_chemical_formula_moiety 'C12 H12 O6, C12 H10 O6, C10 H10 N2, C10 H8 N2'
_chemical_formula_sum 'C44 H40 N4 O12'
_chemical_formula_weight 816.80
_chemical_name_common
;2,4,6-trimethylbenzene-1,3,5-tricarboxylic acid, 4,4'-
bipyridine
;
_chemical_name_systematic
;
2,4,6-trimethylbenzene-1,3,5-tricarboxylic acid, 4,4'-bipyridine
;
_space_group_IT_number 2
_symmetry_cell_setting triclinic
_symmetry_space_group_name_Hall '-P 1'
_symmetry_space_group_name_H-M 'P -1'
_atom_sites_solution_hydrogens geom
_atom_sites_solution_primary direct
_atom_sites_solution_secondary difmap
_audit_creation_method SHELXL-97
_cell_angle_alpha 104.605(2)
_cell_angle_beta 94.579(2)
_cell_angle_gamma 101.574(2)
_cell_formula_units_Z 2
_cell_length_a 8.7366(10)
_cell_length_b 14.4942(16)
_cell_length_c 16.4072(18)
_cell_measurement_reflns_used 3037
_cell_measurement_temperature 298(2)
_cell_measurement_theta_max 25.90
_cell_measurement_theta_min 2.36
_cell_volume 1950.9(4)
_computing_cell_refinement 'Bruker SMART'
_computing_data_collection 'Bruker SMART'
_computing_data_reduction 'Bruker SAINT'
_computing_molecular_graphics 'Bruker SHELXTL'
_computing_publication_material 'Bruker SHELXTL'
_computing_structure_refinement 'SHELXL-97 (Sheldrick, 1997)'
_computing_structure_solution 'SHELXS-97 (Sheldrick, 1997)'
_diffrn_ambient_temperature 298(2)
_diffrn_measured_fraction_theta_full 0.999
_diffrn_measured_fraction_theta_max 0.999
_diffrn_measurement_device_type 'CCD area detector'
_diffrn_measurement_method 'phi and omega scans'
_diffrn_radiation_monochromator graphite
_diffrn_radiation_source 'fine-focus sealed tube'
_diffrn_radiation_type MoK\a
_diffrn_radiation_wavelength 0.71073
_diffrn_reflns_av_R_equivalents 0.0302
_diffrn_reflns_av_sigmaI/netI 0.0384
_diffrn_reflns_limit_h_max 10
_diffrn_reflns_limit_h_min -10
_diffrn_reflns_limit_k_max 17
_diffrn_reflns_limit_k_min -18
_diffrn_reflns_limit_l_max 20
_diffrn_reflns_limit_l_min -19
_diffrn_reflns_number 21480
_diffrn_reflns_theta_full 26.37
_diffrn_reflns_theta_max 26.37
_diffrn_reflns_theta_min 1.29
_exptl_absorpt_coefficient_mu 0.102
_exptl_absorpt_correction_T_max 0.9778
_exptl_absorpt_correction_T_min 0.9640
_exptl_absorpt_correction_type multi-scan
_exptl_absorpt_process_details 'SADABS - Bruker Nonius area detector scaling and absorption correction - V2.10'
_exptl_crystal_colour colorless
_exptl_crystal_density_diffrn 1.390
_exptl_crystal_density_method 'not measured'
_exptl_crystal_description block
_exptl_crystal_F_000 856
_exptl_crystal_size_max 0.36
_exptl_crystal_size_mid 0.27
_exptl_crystal_size_min 0.22
_refine_diff_density_max 0.248
_refine_diff_density_min -0.248
_refine_diff_density_rms 0.049
_refine_ls_extinction_method none
_refine_ls_goodness_of_fit_ref 1.013
_refine_ls_hydrogen_treatment mixed
_refine_ls_matrix_type full
_refine_ls_number_parameters 559
_refine_ls_number_reflns 7967
_refine_ls_number_restraints 0
_refine_ls_restrained_S_all 1.013
_refine_ls_R_factor_all 0.0848
_refine_ls_R_factor_gt 0.0594
_refine_ls_shift/su_max 0.000
_refine_ls_shift/su_mean 0.000
_refine_ls_structure_factor_coef Fsqd
_refine_ls_weighting_details 'calc w=1/[\s^2^(Fo^2^)+(0.0831P)^2^+0.8023P] where P=(Fo^2^+2Fc^2^)/3'
_refine_ls_weighting_scheme calc
_refine_ls_wR_factor_gt 0.1516
_refine_ls_wR_factor_ref 0.1680
_reflns_number_gt 5672
_reflns_number_total 7967
_reflns_threshold_expression >2sigma(I)
_cod_data_source_file b915005f.txt
_cod_data_source_block an238_m
_cod_database_code 7211804

loop_
_symmetry_equiv_pos_as_xyz
'x, y, z'
'-x, -y, -z'

loop_
_atom_site_label
_atom_site_type_symbol
_atom_site_fract_x
_atom_site_fract_y
_atom_site_fract_z
_atom_site_U_iso_or_equiv
_atom_site_adp_type
_atom_site_occupancy
_atom_site_symmetry_multiplicity
_atom_site_calc_flag
_atom_site_refinement_flags
H9 H 0.6793 0.4731 0.3615 0.146(18) Uiso 1 1 d .
H4 H 0.3250 0.3005 0.9118 0.111(13) Uiso 1 1 d .
H7 H 0.8382 0.9802 0.6626 0.155(19) Uiso 1 1 d .
H3 H -0.2530 0.3558 0.4561 0.093(11) Uiso 1 1 d .
O4 O 0.43491(18) 0.42819(12) 0.05989(11) 0.0438(4) Uani 1 1 d .
O5 O 0.7004(2) 0.37508(13) 0.36894(10) 0.0565(5) Uani 1 1 d .
O1 O 1.1542(2) 0.43258(13) 0.10496(14) 0.0562(5) Uani 1 1 d .
O3 O 0.4496(2) 0.28652(13) -0.02812(11) 0.0519(5) Uani 1 1 d .
C5 C 0.7382(3) 0.32249(16) 0.22513(13) 0.0337(5) Uani 1 1 d .
C2 C 0.7811(2) 0.35324(16) 0.06607(13) 0.0336(5) Uani 1 1 d .
C1 C 0.9062(2) 0.34406(16) 0.11928(14) 0.0334(5) Uani 1 1 d .
C4 C 0.6115(2) 0.33425(16) 0.17454(13) 0.0336(5) Uani 1 1 d .
C9 C 0.4950(3) 0.35750(17) 0.03896(14) 0.0353(5) Uani 1 1 d .
C11 C 0.7134(3) 0.30209(18) 0.30931(14) 0.0393(5) Uani 1 1 d .
O6 O 0.7093(3) 0.22108(14) 0.31834(12) 0.0666(6) Uani 1 1 d .
C3 C 0.6339(2) 0.34901(16) 0.09495(13) 0.0320(5) Uani 1 1 d .
C7 C 1.0630(3) 0.34471(17) 0.08847(15) 0.0392(5) Uani 1 1 d .
C6 C 0.8876(3) 0.32817(16) 0.19877(14) 0.0357(5) Uani 1 1 d .
C10 C 0.4518(3) 0.32950(19) 0.20464(15) 0.0423(6) Uani 1 1 d .
H10A H 0.4460 0.2970 0.2489 0.063 Uiso 1 1 calc R
H10B H 0.3708 0.2938 0.1580 0.063 Uiso 1 1 calc R
H10C H 0.4372 0.3947 0.2262 0.063 Uiso 1 1 calc R
O2 O 1.1026(2) 0.27199(14) 0.05415(15) 0.0728(7) Uani 1 1 d .
C12 C 1.0264(3) 0.3178(2) 0.25440(17) 0.0490(6) Uani 1 1 d .
H12A H 0.9978 0.3176 0.3097 0.073 Uiso 1 1 calc R
H12B H 1.1142 0.3717 0.2597 0.073 Uiso 1 1 calc R
H12C H 1.0551 0.2575 0.2291 0.073 Uiso 1 1 calc R
C8 C 0.8054(3) 0.3677(2) -0.02043(15) 0.0465(6) Uani 1 1 d .
H8A H 0.9057 0.4115 -0.0164 0.070 Uiso 1 1 calc R
H8B H 0.7230 0.3951 -0.0400 0.070 Uiso 1 1 calc R
H8C H 0.8028 0.3058 -0.0598 0.070 Uiso 1 1 calc R
O12 O 0.5340(2) 0.91271(14) 0.24798(12) 0.0535(5) Uani 1 1 d .
N3 N -0.2041(2) 0.34490(16) 0.50899(12) 0.0451(5) Uani 1 1 d .
N4 N 0.2509(2) 0.30282(16) 0.85959(13) 0.0465(5) Uani 1 1 d .
C42 C 0.0621(3) 0.31670(17) 0.72319(14) 0.0380(5) Uani 1 1 d .
O11 O 0.2941(2) 0.84293(17) 0.26579(14) 0.0708(6) Uani 1 1 d .
C15 C 0.5144(3) 0.81915(17) 0.34640(14) 0.0363(5) Uani 1 1 d .
C16 C 0.4869(3) 0.71724(17) 0.33166(14) 0.0374(5) Uani 1 1 d .
C37 C -0.0340(3) 0.32597(18) 0.64826(14) 0.0382(5) Uani 1 1 d .
C21 C 0.4351(3) 0.85943(18) 0.28313(15) 0.0413(5) Uani 1 1 d .
C14 C 0.6150(3) 0.88282(17) 0.41831(14) 0.0384(5) Uani 1 1 d .
C43 C 0.1221(3) 0.23491(19) 0.71894(15) 0.0440(6) Uani 1 1 d .
H43 H 0.0989 0.1832 0.6696 0.053 Uiso 1 1 calc R
C38 C -0.1240(3) 0.24466(19) 0.58771(15) 0.0484(6) Uani 1 1 d .
H38 H -0.1289 0.1823 0.5943 0.058 Uiso 1 1 calc R
C17 C 0.5573(3) 0.68055(17) 0.39221(16) 0.0413(5) Uani 1 1 d .
O9 O 0.6643(2) 0.54346(15) 0.35862(15) 0.0692(6) Uani 1 1 d .
C44 C 0.2164(3) 0.2304(2) 0.78820(16) 0.0455(6) Uani 1 1 d .
H44 H 0.2572 0.1753 0.7850 0.055 Uiso 1 1 calc R
C39 C -0.2062(3) 0.2567(2) 0.51765(16) 0.0520(7) Uani 1 1 d .
H39 H -0.2641 0.2020 0.4758 0.062 Uiso 1 1 calc R
C36 C -0.0352(3) 0.41723(19) 0.63674(16) 0.0474(6) Uani 1 1 d .
H36 H 0.0230 0.4735 0.6767 0.057 Uiso 1 1 calc R
O7 O 0.7486(3) 0.94830(18) 0.61617(13) 0.0761(7) Uani 1 1 d .
C13 C 0.6825(3) 0.84206(18) 0.47657(15) 0.0432(6) Uani 1 1 d .
C18 C 0.6529(3) 0.74168(19) 0.46550(16) 0.0452(6) Uani 1 1 d .
C22 C 0.3924(3) 0.6482(2) 0.25109(17) 0.0523(7) Uani 1 1 d .
H22A H 0.4436 0.5956 0.2310 0.078 Uiso 1 1 calc R
H22B H 0.3848 0.6828 0.2087 0.078 Uiso 1 1 calc R
H22C H 0.2886 0.6220 0.2621 0.078 Uiso 1 1 calc R
O10 O 0.4194(3) 0.51874(17) 0.3863(2) 0.0929(8) Uani 1 1 d .
C23 C 0.5362(3) 0.5726(2) 0.37945(18) 0.0515(6) Uani 1 1 d .
C20 C 0.6520(3) 0.99220(19) 0.43300(17) 0.0532(7) Uani 1 1 d .
H20A H 0.6650 1.0236 0.4929 0.080 Uiso 1 1 calc R
H20B H 0.5669 1.0104 0.4048 0.080 Uiso 1 1 calc R
H20C H 0.7476 1.0123 0.4107 0.080 Uiso 1 1 calc R
C35 C -0.1219(3) 0.4243(2) 0.56678(16) 0.0485(6) Uani 1 1 d .
H35 H -0.1234 0.4858 0.5596 0.058 Uiso 1 1 calc R
C19 C 0.8047(4) 0.9057(2) 0.55051(18) 0.0558(7) Uani 1 1 d .
O8 O 0.9428(3) 0.9104(2) 0.54748(15) 0.1050(10) Uani 1 1 d .
C40 C 0.1941(4) 0.3814(2) 0.86448(18) 0.0629(8) Uani 1 1 d .
H40 H 0.2200 0.4322 0.9145 0.075 Uiso 1 1 calc R
C41 C 0.0983(4) 0.3906(2) 0.79829(17) 0.0605(8) Uani 1 1 d .
H41 H 0.0579 0.4462 0.8039 0.073 Uiso 1 1 calc R
C24 C 0.7226(4) 0.6998(2) 0.5321(2) 0.0709(9) Uani 1 1 d .
H24A H 0.8248 0.6899 0.5202 0.106 Uiso 1 1 calc R
H24B H 0.6547 0.6383 0.5307 0.106 Uiso 1 1 calc R
H24C H 0.7322 0.7446 0.5874 0.106 Uiso 1 1 calc R
N2 N 0.4078(2) 0.97716(16) 1.12584(13) 0.0469(5) Uani 1 1 d .
C27 C 0.1599(3) 1.00458(17) 0.90027(14) 0.0372(5) Uani 1 1 d .
C32 C 0.2500(3) 0.99759(16) 0.97832(14) 0.0366(5) Uani 1 1 d .
N1 N -0.0269(3) 1.00696(16) 0.75418(14) 0.0508(5) Uani 1 1 d .
C31 C 0.2962(3) 0.91199(17) 0.98009(15) 0.0427(6) Uani 1 1 d .
H31 H 0.2748 0.8593 0.9315 0.051 Uiso 1 1 calc R
C28 C 0.0564(3) 1.06629(18) 0.90379(16) 0.0430(6) Uani 1 1 d .
H28 H 0.0477 1.1083 0.9555 0.052 Uiso 1 1 calc R
C34 C 0.3657(3) 1.06016(19) 1.12391(16) 0.0499(6) Uani 1 1 d .
H34 H 0.3901 1.1119 1.1733 0.060 Uiso 1 1 calc R
C33 C 0.2882(3) 1.07354(18) 1.05275(15) 0.0452(6) Uani 1 1 d .
H33 H 0.2616 1.1330 1.0546 0.054 Uiso 1 1 calc R
C29 C -0.0334(3) 1.06506(19) 0.83049(17) 0.0483(6) Uani 1 1 d .
H29 H -0.1021 1.1069 0.8344 0.058 Uiso 1 1 calc R
C26 C 0.1711(3) 0.94731(18) 0.82021(16) 0.0460(6) Uani 1 1 d .
H26 H 0.2420 0.9068 0.8139 0.055 Uiso 1 1 calc R
C30 C 0.3738(3) 0.90525(19) 1.05388(17) 0.0469(6) Uani 1 1 d .
H30 H 0.4041 0.8472 1.0534 0.056 Uiso 1 1 calc R
C25 C 0.0769(3) 0.9507(2) 0.75039(16) 0.0511(7) Uani 1 1 d .
H25 H 0.0862 0.9114 0.6975 0.061 Uiso 1 1 calc R
H1 H 1.236(4) 0.424(3) 0.084(2) 0.084(12) Uiso 1 1 d .
H12 H 0.478(4) 0.940(3) 0.205(2) 0.095(11) Uiso 1 1 d .

loop_
_atom_site_aniso_label
_atom_site_aniso_U_11
_atom_site_aniso_U_22
_atom_site_aniso_U_33
_atom_site_aniso_U_23
_atom_site_aniso_U_13
_atom_site_aniso_U_12
O4 0.0362(9) 0.0469(10) 0.0534(10) 0.0197(8) 0.0037(7) 0.0145(8)
O5 0.0996(15) 0.0526(11) 0.0265(9) 0.0105(8) 0.0018(9) 0.0412(10)
O1 0.0383(10) 0.0424(10) 0.0868(15) 0.0145(10) 0.0155(10) 0.0084(8)
O3 0.0516(10) 0.0591(11) 0.0390(10) 0.0040(8) -0.0165(8) 0.0201(9)
C5 0.0391(12) 0.0344(12) 0.0257(11) 0.0054(9) -0.0035(9) 0.0108(9)
C2 0.0357(12) 0.0336(12) 0.0298(11) 0.0090(9) -0.0013(9) 0.0060(9)
C1 0.0322(11) 0.0310(11) 0.0331(12) 0.0038(9) -0.0017(9) 0.0073(9)
C4 0.0346(11) 0.0358(12) 0.0285(11) 0.0055(9) -0.0010(9) 0.0098(9)
C9 0.0320(11) 0.0436(13) 0.0342(12) 0.0189(10) 0.0012(9) 0.0084(10)
C11 0.0471(13) 0.0427(14) 0.0303(12) 0.0103(10) -0.0025(10) 0.0174(11)
O6 0.1190(18) 0.0460(11) 0.0428(11) 0.0172(9) 0.0169(11) 0.0287(11)
C3 0.0324(11) 0.0337(11) 0.0283(11) 0.0072(9) -0.0029(8) 0.0084(9)
C7 0.0363(12) 0.0401(13) 0.0385(13) 0.0068(10) -0.0024(10) 0.0110(10)
C6 0.0377(12) 0.0330(12) 0.0336(12) 0.0054(9) -0.0060(9) 0.0104(9)
C10 0.0377(12) 0.0570(15) 0.0351(13) 0.0159(11) 0.0042(10) 0.0135(11)
O2 0.0504(11) 0.0492(12) 0.1031(17) -0.0102(11) 0.0202(11) 0.0115(9)
C12 0.0425(13) 0.0581(16) 0.0462(15) 0.0140(12) -0.0099(11) 0.0180(12)
C8 0.0440(13) 0.0606(16) 0.0383(13) 0.0206(12) 0.0055(11) 0.0105(12)
O12 0.0508(11) 0.0674(12) 0.0538(11) 0.0374(10) 0.0008(8) 0.0160(9)
N3 0.0515(12) 0.0587(14) 0.0292(10) 0.0174(10) -0.0001(9) 0.0177(10)
N4 0.0434(11) 0.0578(14) 0.0383(12) 0.0181(10) -0.0086(9) 0.0109(10)
C42 0.0402(12) 0.0415(13) 0.0328(12) 0.0137(10) -0.0015(9) 0.0089(10)
O11 0.0445(11) 0.0957(16) 0.0872(16) 0.0559(13) -0.0050(10) 0.0161(11)
C15 0.0372(12) 0.0393(13) 0.0354(12) 0.0138(10) 0.0029(9) 0.0120(10)
C16 0.0380(12) 0.0397(13) 0.0353(12) 0.0117(10) 0.0028(9) 0.0098(10)
C37 0.0396(12) 0.0462(14) 0.0302(12) 0.0127(10) 0.0007(9) 0.0114(10)
C21 0.0451(14) 0.0410(13) 0.0400(13) 0.0143(11) -0.0014(10) 0.0134(11)
C14 0.0426(13) 0.0385(13) 0.0353(12) 0.0117(10) 0.0015(10) 0.0117(10)
C43 0.0523(14) 0.0475(14) 0.0320(12) 0.0088(11) -0.0020(10) 0.0168(12)
C38 0.0653(16) 0.0416(14) 0.0359(13) 0.0144(11) -0.0094(12) 0.0080(12)
C17 0.0435(13) 0.0381(13) 0.0467(14) 0.0162(11) 0.0065(11) 0.0134(10)
O9 0.0632(12) 0.0566(12) 0.0976(17) 0.0283(12) 0.0174(12) 0.0247(10)
C44 0.0433(13) 0.0551(16) 0.0441(14) 0.0189(12) 0.0026(11) 0.0198(12)
C39 0.0670(17) 0.0481(15) 0.0360(14) 0.0120(12) -0.0107(12) 0.0085(13)
C36 0.0553(15) 0.0425(14) 0.0420(14) 0.0103(11) -0.0078(11) 0.0129(12)
O7 0.0716(14) 0.0962(17) 0.0469(12) -0.0076(11) -0.0155(10) 0.0321(13)
C13 0.0453(13) 0.0483(15) 0.0345(13) 0.0112(11) -0.0030(10) 0.0108(11)
C18 0.0486(14) 0.0531(15) 0.0407(14) 0.0236(12) 0.0002(11) 0.0161(12)
C22 0.0577(16) 0.0469(15) 0.0460(15) 0.0081(12) -0.0033(12) 0.0080(12)
O10 0.0740(15) 0.0577(14) 0.155(3) 0.0359(15) 0.0434(16) 0.0153(12)
C23 0.0505(16) 0.0501(16) 0.0567(17) 0.0165(13) 0.0076(13) 0.0152(13)
C20 0.0640(17) 0.0405(14) 0.0498(16) 0.0109(12) -0.0041(13) 0.0069(12)
C35 0.0617(16) 0.0455(15) 0.0421(14) 0.0161(12) -0.0004(12) 0.0192(12)
C19 0.0560(17) 0.0670(19) 0.0434(16) 0.0193(14) -0.0063(12) 0.0118(14)
O8 0.0559(15) 0.168(3) 0.0645(16) 0.0074(16) -0.0052(12) 0.0022(16)
C40 0.086(2) 0.0534(17) 0.0395(15) 0.0036(13) -0.0217(14) 0.0185(15)
C41 0.089(2) 0.0499(16) 0.0402(15) 0.0064(12) -0.0186(14) 0.0287(15)
C24 0.086(2) 0.072(2) 0.062(2) 0.0373(17) -0.0128(16) 0.0198(17)
N2 0.0521(12) 0.0502(13) 0.0412(12) 0.0202(10) -0.0013(9) 0.0113(10)
C27 0.0374(12) 0.0353(12) 0.0370(12) 0.0104(10) -0.0003(9) 0.0053(10)
C32 0.0378(12) 0.0366(12) 0.0359(12) 0.0130(10) 0.0019(9) 0.0070(10)
N1 0.0549(13) 0.0518(13) 0.0417(12) 0.0121(10) -0.0094(10) 0.0103(11)
C31 0.0507(14) 0.0363(13) 0.0393(13) 0.0083(10) -0.0008(11) 0.0117(11)
C28 0.0487(14) 0.0415(13) 0.0388(13) 0.0101(11) 0.0033(11) 0.0129(11)
C34 0.0664(17) 0.0440(15) 0.0362(14) 0.0096(11) -0.0037(12) 0.0114(13)
C33 0.0583(15) 0.0362(13) 0.0402(14) 0.0101(11) -0.0017(11) 0.0124(11)
C29 0.0474(14) 0.0499(15) 0.0495(15) 0.0165(12) -0.0015(11) 0.0154(12)
C26 0.0528(15) 0.0448(14) 0.0401(14) 0.0092(11) -0.0005(11) 0.0164(12)
C30 0.0512(15) 0.0424(14) 0.0520(16) 0.0192(12) 0.0017(12) 0.0161(12)
C25 0.0656(17) 0.0483(15) 0.0350(14) 0.0058(11) -0.0024(12) 0.0137(13)

loop_
_atom_type_symbol
_atom_type_description
_atom_type_scat_dispersion_real
_atom_type_scat_dispersion_imag
_atom_type_scat_source
C C 0.0033 0.0016 'International Tables Vol C Tables 4.2.6.8 and 6.1.1.4'
H H 0.0000 0.0000 'International Tables Vol C Tables 4.2.6.8 and 6.1.1.4'
N N 0.0061 0.0033 'International Tables Vol C Tables 4.2.6.8 and 6.1.1.4'
O O 0.0106 0.0060 'International Tables Vol C Tables 4.2.6.8 and 6.1.1.4'

loop_
_geom_angle_atom_site_label_1
_geom_angle_atom_site_label_2
_geom_angle_atom_site_label_3
_geom_angle
C4 C5 C6 121.3(2)
C4 C5 C11 119.3(2)
C6 C5 C11 119.41(19)
C1 C2 C3 118.37(19)
C1 C2 C8 120.3(2)
C3 C2 C8 121.36(19)
C2 C1 C6 121.9(2)
C2 C1 C7 119.3(2)
C6 C1 C7 118.68(19)
C5 C4 C3 118.9(2)
C5 C4 C10 120.5(2)
C3 C4 C10 120.51(19)
O4 C9 O3 125.6(2)
O4 C9 C3 120.2(2)
O3 C9 C3 114.2(2)
O6 C11 O5 123.6(2)
O6 C11 C5 120.7(2)
O5 C11 C5 115.7(2)
C4 C3 C2 121.16(19)
C4 C3 C9 118.75(19)
C2 C3 C9 120.07(19)
O2 C7 O1 123.2(2)
O2 C7 C1 123.3(2)
O1 C7 C1 113.5(2)
C1 C6 C5 118.28(19)
C1 C6 C12 120.3(2)
C5 C6 C12 121.4(2)
C39 N3 C35 121.3(2)
C40 N4 C44 119.5(2)
C43 C42 C41 117.9(2)
C43 C42 C37 120.8(2)
C41 C42 C37 121.3(2)
C16 C15 C14 121.1(2)
C16 C15 C21 118.6(2)
C14 C15 C21 120.3(2)
C17 C16 C15 118.1(2)
C17 C16 C22 120.0(2)
C15 C16 C22 121.8(2)
C38 C37 C36 117.9(2)
C38 C37 C42 121.5(2)
C36 C37 C42 120.6(2)
O11 C21 O12 123.5(2)
O11 C21 C15 122.9(2)
O12 C21 C15 113.5(2)
C13 C14 C15 118.2(2)
C13 C14 C20 119.9(2)
C15 C14 C20 121.9(2)
C44 C43 C42 119.4(2)
C39 C38 C37 119.4(2)
C18 C17 C16 122.1(2)
C18 C17 C23 117.0(2)
C16 C17 C23 120.9(2)
N4 C44 C43 121.6(2)
N3 C39 C38 120.8(2)
C35 C36 C37 119.9(2)
C18 C13 C14 122.0(2)
C18 C13 C19 116.9(2)
C14 C13 C19 120.8(2)
C13 C18 C17 118.3(2)
C13 C18 C24 120.8(2)
C17 C18 C24 120.9(2)
O10 C23 O9 123.3(3)
O10 C23 C17 125.3(3)
O9 C23 C17 111.4(2)
N3 C35 C36 120.8(2)
O8 C19 O7 124.0(3)
O8 C19 C13 120.8(3)
O7 C19 C13 115.2(3)
N4 C40 C41 122.0(2)
C40 C41 C42 119.5(3)
C30 N2 C34 116.8(2)
C26 C27 C28 116.6(2)
C26 C27 C32 121.6(2)
C28 C27 C32 121.8(2)
C31 C32 C33 116.9(2)
C31 C32 C27 120.4(2)
C33 C32 C27 122.7(2)
C25 N1 C29 116.7(2)
C30 C31 C32 119.8(2)
C29 C28 C27 119.8(2)
N2 C34 C33 123.6(2)
C34 C33 C32 119.4(2)
N1 C29 C28 123.4(2)
C25 C26 C27 119.7(2)
N2 C30 C31 123.6(2)
N1 C25 C26 123.7(2)

loop_
_geom_bond_atom_site_label_1
_geom_bond_atom_site_label_2
_geom_bond_distance
O4 C9 1.229(3)
O5 C11 1.278(3)
O1 C7 1.310(3)
O3 C9 1.274(3)
C5 C4 1.394(3)
C5 C6 1.400(3)
C5 C11 1.507(3)
C2 C1 1.393(3)
C2 C3 1.401(3)
C2 C8 1.511(3)
C1 C6 1.397(3)
C1 C7 1.496(3)
C4 C3 1.398(3)
C4 C10 1.511(3)
C9 C3 1.507(3)
C11 O6 1.214(3)
C7 O2 1.194(3)
C6 C12 1.514(3)
O12 C21 1.308(3)
N3 C39 1.318(3)
N3 C35 1.323(3)
N4 C40 1.319(3)
N4 C44 1.327(3)
C42 C43 1.378(3)
C42 C41 1.379(3)
C42 C37 1.482(3)
O11 C21 1.203(3)
C15 C16 1.402(3)
C15 C14 1.406(3)
C15 C21 1.500(3)
C16 C17 1.396(3)
C16 C22 1.503(3)
C37 C38 1.381(3)
C37 C36 1.385(3)
C14 C13 1.395(3)
C14 C20 1.505(3)
C43 C44 1.372(3)
C38 C39 1.374(3)
C17 C18 1.391(3)
C17 C23 1.497(4)
O9 C23 1.314(3)
C36 C35 1.361(3)
O7 C19 1.285(4)
C13 C18 1.387(4)
C13 C19 1.515(4)
C18 C24 1.520(4)
O10 C23 1.185(3)
C19 O8 1.200(4)
C40 C41 1.367(4)
N2 C30 1.329(3)
N2 C34 1.333(3)
C27 C26 1.388(3)
C27 C28 1.389(3)
C27 C32 1.486(3)
C32 C31 1.386(3)
C32 C33 1.387(3)
N1 C25 1.331(3)
N1 C29 1.334(3)
C31 C30 1.375(3)
C28 C29 1.376(3)
C34 C33 1.379(3)
C26 C25 1.373(4)
